data_2236560
loop_
_publ_author_name
'Ali, Basem F.'
'Haddad, Salim F.'
'Al-Far, Rawhi'

_publ_section_title
;
 Bis(2,4,6-trimethylpyridinium) tetrabromidozincate
;
_journal_coeditor_code PV2593
_journal_issue 11
_journal_name_full 'Acta Crystallographica Section E'
_journal_page_first m1320
_journal_paper_doi 10.1107/S1600536812040925
_journal_volume 68
_journal_year 2012
_chemical_formula_iupac '(C8 H12 N)2[Zn Br4]'
_chemical_formula_moiety '2(C8 H12 N), Br4 Zn'
_chemical_formula_sum 'C16 H24 Br4 N2 Zn'
_chemical_formula_weight 629.36
_chemical_name_common '(Collidinium)2 ZnBr4'
_chemical_name_systematic
;
Bis(2,4,6-trimethylpyridinium) tetrabromidozincate
;
_space_group_IT_number 1
_symmetry_cell_setting triclinic
_symmetry_space_group_name_Hall 'P 1'
_symmetry_space_group_name_H-M 'P 1'
_atom_sites_solution_hydrogens geom
_atom_sites_solution_primary direct
_atom_sites_solution_secondary difmap
_audit_creation_method SHELXL97
_cell_angle_alpha 101.741(8)
_cell_angle_beta 110.778(10)
_cell_angle_gamma 96.321(8)
_cell_formula_units_Z 1
_cell_length_a 7.3627(8)
_cell_length_b 9.0310(8)
_cell_length_c 9.1854(9)
_cell_measurement_reflns_used 1674
_cell_measurement_temperature 293(2)
_cell_measurement_theta_max 29.0668
_cell_measurement_theta_min 2.9179
_cell_volume 547.89(11)
_computing_cell_refinement 'CrysAlis PRO (Agilent, 2011)'
_computing_data_collection 'CrysAlis PRO (Agilent, 2011)'
_computing_data_reduction 'CrysAlis PRO (Agilent, 2011)'
_computing_molecular_graphics 'SHELXTL (Sheldrick, 2008)'
_computing_publication_material 'SHELXTL (Sheldrick, 2008)'
_computing_structure_refinement 'SHELXL97 (Sheldrick, 2008)'
_computing_structure_solution 'SHELXS97 (Sheldrick, 2008)'
_diffrn_ambient_temperature 293(2)
_diffrn_detector_area_resol_mean 16.0534
_diffrn_measured_fraction_theta_full 0.999
_diffrn_measured_fraction_theta_max 0.999
_diffrn_measurement_device_type 'Oxford Xcalibur Eos'
_diffrn_measurement_method \w
_diffrn_radiation_monochromator graphite
_diffrn_radiation_source 'Enhance (Mo) X-ray Source'
_diffrn_radiation_type MoK\a
_diffrn_radiation_wavelength 0.71073
_diffrn_reflns_av_R_equivalents 0.0214
_diffrn_reflns_av_sigmaI/netI 0.0478
_diffrn_reflns_limit_h_max 8
_diffrn_reflns_limit_h_min -8
_diffrn_reflns_limit_k_max 7
_diffrn_reflns_limit_k_min -10
_diffrn_reflns_limit_l_max 10
_diffrn_reflns_limit_l_min -10
_diffrn_reflns_number 3637
_diffrn_reflns_theta_full 25.02
_diffrn_reflns_theta_max 25.02
_diffrn_reflns_theta_min 2.92
_diffrn_standards_decay_% 0.0
_exptl_absorpt_coefficient_mu 8.414
_exptl_absorpt_correction_T_max 1.00000
_exptl_absorpt_correction_T_min 0.41270
_exptl_absorpt_correction_type multi-scan
_exptl_absorpt_process_details '(CrysAlis PRO; Agilent, 2011)'
_exptl_crystal_colour colourless
_exptl_crystal_density_diffrn 1.908
_exptl_crystal_density_method 'not measured'
_exptl_crystal_description chunk
_exptl_crystal_F_000 304
_exptl_crystal_size_max 0.35
_exptl_crystal_size_mid 0.25
_exptl_crystal_size_min 0.2
_refine_diff_density_max 0.748
_refine_diff_density_min -0.768
_refine_ls_abs_structure_details 'Flack (1983), 797 Friedel pairs'
_refine_ls_abs_structure_Flack -0.02(2)
_refine_ls_extinction_method none
_refine_ls_goodness_of_fit_ref 1.022
_refine_ls_hydrogen_treatment constr
_refine_ls_matrix_type full
_refine_ls_number_parameters 214
_refine_ls_number_reflns 2730
_refine_ls_number_restraints 3
_refine_ls_restrained_S_all 1.021
_refine_ls_R_factor_all 0.0615
_refine_ls_R_factor_gt 0.0536
_refine_ls_shift/su_max 0.000
_refine_ls_shift/su_mean 0.000
_refine_ls_structure_factor_coef Fsqd
_refine_ls_weighting_details 'calc w = 1/[\s^2^(Fo^2^)+(0.0933P)^2^+0.0000P] where P=(Fo^2^+2Fc^2^)/3'
_refine_ls_weighting_scheme calc
_refine_ls_wR_factor_gt 0.1317
_refine_ls_wR_factor_ref 0.1402
_reflns_number_gt 2399
_reflns_number_total 2730
_reflns_threshold_expression I>2\s(I)
_cod_data_source_file pv2593.cif
_cod_data_source_block I
_cod_original_cell_volume 547.89(9)
_cod_database_code 2236560
_cod_database_fobs_code 2236560

loop_
_symmetry_equiv_pos_as_xyz
'x, y, z'

loop_
_atom_site_type_symbol
_atom_site_label
_atom_site_fract_x
_atom_site_fract_y
_atom_site_fract_z
_atom_site_U_iso_or_equiv
_atom_site_adp_type
_atom_site_calc_flag
_atom_site_refinement_flags
_atom_site_occupancy
_atom_site_symmetry_multiplicity
Zn Zn1 0.9260(2) 0.39402(17) 0.49611(17) 0.0439(3) Uani d . 1 1
Br Br4 0.9532(2) 0.27784(15) 0.24750(16) 0.0629(4) Uani d . 1 1
Br Br3 0.59389(18) 0.45209(17) 0.43497(16) 0.0576(4) Uani d . 1 1
Br Br2 0.9650(2) 0.22617(15) 0.67076(16) 0.0609(4) Uani d . 1 1
Br Br1 1.16750(19) 0.63427(15) 0.62829(16) 0.0617(4) Uani d . 1 1
N N2 0.6828(15) 0.6293(11) 0.8284(12) 0.046(2) Uani d . 1 1
H H2A 0.6588 0.5839 0.7298 0.055 Uiso calc R 1 1
C C10 0.7852(19) 0.8528(16) 1.0355(17) 0.053(3) Uani d . 1 1
H H10A 0.8271 0.9595 1.0719 0.063 Uiso calc R 1 1
C C13 0.6550(18) 0.5429(14) 0.9227(15) 0.047(3) Uani d . 1 1
C C9 0.7459(19) 0.7828(15) 0.8773(18) 0.052(3) Uani d . 1 1
C C12 0.7024(18) 0.6132(16) 1.0853(15) 0.053(3) Uani d . 1 1
H H12A 0.6917 0.5538 1.1546 0.064 Uiso calc R 1 1
C C11 0.7654(18) 0.7721(14) 1.1426(16) 0.045(3) Uani d . 1 1
N N1 0.2717(18) -0.1748(16) 0.0480(15) 0.065(3) Uani d . 1 1
H H1A 0.2518 -0.2148 -0.0511 0.078 Uiso calc R 1 1
C C4 0.2765(16) -0.1995(15) 0.3001(15) 0.046(3) Uani d . 1 1
H H4A 0.2619 -0.2619 0.3658 0.056 Uiso calc R 1 1
C C2 0.3449(17) 0.0429(13) 0.2619(15) 0.045(3) Uani d . 1 1
H H2B 0.3782 0.1497 0.3019 0.054 Uiso calc R 1 1
C C5 0.2520(17) -0.2679(15) 0.1393(14) 0.045(3) Uani d . 1 1
C C3 0.3220(18) -0.0405(15) 0.3603(15) 0.047(3) Uani d . 1 1
C C1 0.323(2) -0.0168(17) 0.1074(18) 0.058(3) Uani d . 1 1
C C15 0.804(2) 0.848(2) 1.3147(17) 0.067(4) Uani d . 1 1
H H15A 0.9121 0.8130 1.3848 0.100 Uiso calc R 1 1
H H15B 0.6876 0.8221 1.3356 0.100 Uiso calc R 1 1
H H15C 0.8381 0.9580 1.3338 0.100 Uiso calc R 1 1
C C7 0.350(2) 0.038(2) 0.5270(19) 0.062(4) Uani d . 1 1
H H7A 0.4814 0.0996 0.5823 0.093 Uiso calc R 1 1
H H7B 0.3321 -0.0378 0.5830 0.093 Uiso calc R 1 1
H H7C 0.2547 0.1030 0.5239 0.093 Uiso calc R 1 1
C C14 0.774(3) 0.864(2) 0.758(2) 0.083(5) Uani d . 1 1
H H14A 0.8654 0.8205 0.7171 0.125 Uiso calc R 1 1
H H14B 0.8253 0.9715 0.8091 0.125 Uiso calc R 1 1
H H14C 0.6487 0.8504 0.6700 0.125 Uiso calc R 1 1
C C8 0.202(2) -0.4391(14) 0.0714(18) 0.057(3) Uani d . 1 1
H H8A 0.1790 -0.4631 -0.0411 0.086 Uiso calc R 1 1
H H8B 0.0841 -0.4806 0.0842 0.086 Uiso calc R 1 1
H H8C 0.3094 -0.4835 0.1277 0.086 Uiso calc R 1 1
C C16 0.585(3) 0.3720(16) 0.851(2) 0.064(4) Uani d . 1 1
H H16A 0.6220 0.3414 0.7604 0.097 Uiso calc R 1 1
H H16B 0.4432 0.3467 0.8150 0.097 Uiso calc R 1 1
H H16C 0.6444 0.3188 0.9303 0.097 Uiso calc R 1 1
C C6 0.353(4) 0.090(3) 0.010(3) 0.120(9) Uani d . 1 1
H H6A 0.2549 0.1531 -0.0043 0.179 Uiso calc R 1 1
H H6B 0.3405 0.0304 -0.0941 0.179 Uiso calc R 1 1
H H6C 0.4828 0.1540 0.0641 0.179 Uiso calc R 1 1

loop_
_atom_site_aniso_label
_atom_site_aniso_U_11
_atom_site_aniso_U_22
_atom_site_aniso_U_33
_atom_site_aniso_U_12
_atom_site_aniso_U_13
_atom_site_aniso_U_23
Zn1 0.0515(8) 0.0429(7) 0.0372(7) 0.0055(6) 0.0178(6) 0.0109(5)
Br4 0.0890(11) 0.0564(9) 0.0506(8) 0.0112(7) 0.0382(8) 0.0105(6)
Br3 0.0525(8) 0.0733(9) 0.0461(7) 0.0155(7) 0.0172(6) 0.0155(6)
Br2 0.0802(10) 0.0601(8) 0.0521(8) 0.0160(7) 0.0292(7) 0.0279(7)
Br1 0.0650(9) 0.0521(8) 0.0573(9) -0.0076(6) 0.0207(7) 0.0073(6)
N2 0.055(6) 0.047(6) 0.029(5) -0.006(5) 0.012(4) 0.012(4)
C10 0.042(6) 0.048(7) 0.061(9) 0.009(5) 0.013(6) 0.009(6)
C13 0.047(7) 0.037(6) 0.053(7) 0.002(5) 0.019(6) 0.007(6)
C9 0.051(7) 0.047(8) 0.059(8) 0.007(6) 0.020(6) 0.018(6)
C12 0.049(7) 0.070(9) 0.041(7) 0.016(7) 0.017(6) 0.015(6)
C11 0.036(6) 0.051(8) 0.047(7) 0.009(5) 0.016(5) 0.008(6)
N1 0.059(7) 0.094(10) 0.044(6) 0.012(6) 0.020(5) 0.021(6)
C4 0.041(6) 0.062(8) 0.040(6) 0.017(6) 0.016(5) 0.018(6)
C2 0.047(7) 0.029(6) 0.051(8) 0.003(5) 0.011(6) 0.010(5)
C5 0.035(6) 0.069(8) 0.030(6) 0.011(5) 0.010(5) 0.013(6)
C3 0.045(7) 0.058(8) 0.037(6) 0.015(6) 0.014(5) 0.007(6)
C1 0.051(8) 0.064(9) 0.058(9) 0.007(6) 0.014(6) 0.031(7)
C15 0.064(9) 0.082(11) 0.037(8) 0.007(8) 0.018(7) -0.014(7)
C7 0.066(10) 0.074(10) 0.048(8) 0.020(8) 0.027(7) 0.009(7)
C14 0.109(14) 0.086(12) 0.073(12) 0.029(10) 0.035(10) 0.057(10)
C8 0.070(9) 0.037(7) 0.061(9) 0.006(6) 0.024(7) 0.009(6)
C16 0.087(11) 0.049(8) 0.065(10) 0.000(7) 0.039(8) 0.021(7)
C6 0.120(17) 0.15(2) 0.119(19) 0.027(15) 0.047(15) 0.101(17)

loop_
_atom_type_symbol
_atom_type_description
_atom_type_scat_dispersion_real
_atom_type_scat_dispersion_imag
_atom_type_scat_source
C C 0.0033 0.0016 'International Tables Vol C Tables 4.2.6.8 and 6.1.1.4'
H H 0.0000 0.0000 'International Tables Vol C Tables 4.2.6.8 and 6.1.1.4'
N N 0.0061 0.0033 'International Tables Vol C Tables 4.2.6.8 and 6.1.1.4'
Zn Zn 0.2839 1.4301 'International Tables Vol C Tables 4.2.6.8 and 6.1.1.4'
Br Br -0.2901 2.4595 'International Tables Vol C Tables 4.2.6.8 and 6.1.1.4'

loop_
_geom_angle_atom_site_label_1
_geom_angle_atom_site_label_2
_geom_angle_atom_site_label_3
_geom_angle
Br2 Zn1 Br4 112.48(8)
Br2 Zn1 Br1 110.92(8)
Br4 Zn1 Br1 109.19(7)
Br2 Zn1 Br3 107.09(8)
Br4 Zn1 Br3 108.55(8)
Br1 Zn1 Br3 108.49(8)
C13 N2 C9 124.2(11)
C13 N2 H2A 117.9
C9 N2 H2A 117.9
C9 C10 C11 122.8(12)
C9 C10 H10A 118.6
C11 C10 H10A 118.6
N2 C13 C12 118.9(11)
N2 C13 C16 118.0(11)
C12 C13 C16 123.1(12)
N2 C9 C10 116.9(12)
N2 C9 C14 117.8(13)
C10 C9 C14 125.2(14)
C11 C12 C13 119.6(12)
C11 C12 H12A 120.2
C13 C12 H12A 120.2
C10 C11 C12 117.4(12)
C10 C11 C15 123.1(12)
C12 C11 C15 119.5(13)
C5 N1 C1 122.0(12)
C5 N1 H1A 119.0
C1 N1 H1A 119.0
C3 C4 C5 120.7(12)
C3 C4 H4A 119.7
C5 C4 H4A 119.7
C3 C2 C1 124.6(12)
C3 C2 H2B 117.7
C1 C2 H2B 117.7
N1 C5 C4 118.0(12)
N1 C5 C8 120.4(12)
C4 C5 C8 121.6(12)
C2 C3 C4 117.0(11)
C2 C3 C7 119.7(12)
C4 C3 C7 123.3(13)
C2 C1 N1 117.5(12)
C2 C1 C6 119.3(16)
N1 C1 C6 123.1(16)
C11 C15 H15A 109.5
C11 C15 H15B 109.5
H15A C15 H15B 109.5
C11 C15 H15C 109.5
H15A C15 H15C 109.5
H15B C15 H15C 109.5
C3 C7 H7A 109.5
C3 C7 H7B 109.5
H7A C7 H7B 109.5
C3 C7 H7C 109.5
H7A C7 H7C 109.5
H7B C7 H7C 109.5
C9 C14 H14A 109.5
C9 C14 H14B 109.5
H14A C14 H14B 109.5
C9 C14 H14C 109.5
H14A C14 H14C 109.5
H14B C14 H14C 109.5
C5 C8 H8A 109.5
C5 C8 H8B 109.5
H8A C8 H8B 109.5
C5 C8 H8C 109.5
H8A C8 H8C 109.5
H8B C8 H8C 109.5
C13 C16 H16A 109.5
C13 C16 H16B 109.5
H16A C16 H16B 109.5
C13 C16 H16C 109.5
H16A C16 H16C 109.5
H16B C16 H16C 109.5
C1 C6 H6A 109.5
C1 C6 H6B 109.5
H6A C6 H6B 109.5
C1 C6 H6C 109.5
H6A C6 H6C 109.5
H6B C6 H6C 109.5

loop_
_geom_bond_atom_site_label_1
_geom_bond_atom_site_label_2
_geom_bond_distance
Zn1 Br2 2.3901(19)
Zn1 Br4 2.398(2)
Zn1 Br1 2.4270(19)
Zn1 Br3 2.449(2)
N2 C13 1.329(16)
N2 C9 1.340(16)
N2 H2A 0.8600
C10 C9 1.37(2)
C10 C11 1.38(2)
C10 H10A 0.9300
C13 C12 1.397(18)
C13 C16 1.501(18)
C9 C14 1.50(2)
C12 C11 1.387(18)
C12 H12A 0.9300
C11 C15 1.498(18)
N1 C5 1.333(18)
N1 C1 1.377(19)
N1 H1A 0.8600
C4 C3 1.385(17)
C4 C5 1.418(17)
C4 H4A 0.9300
C2 C3 1.331(18)
C2 C1 1.356(19)
C2 H2B 0.9300
C5 C8 1.494(18)
C3 C7 1.480(19)
C1 C6 1.49(2)
C15 H15A 0.9600
C15 H15B 0.9600
C15 H15C 0.9600
C7 H7A 0.9600
C7 H7B 0.9600
C7 H7C 0.9600
C14 H14A 0.9600
C14 H14B 0.9600
C14 H14C 0.9600
C8 H8A 0.9600
C8 H8B 0.9600
C8 H8C 0.9600
C16 H16A 0.9600
C16 H16B 0.9600
C16 H16C 0.9600
C6 H6A 0.9600
C6 H6B 0.9600
C6 H6C 0.9600

loop_
_geom_hbond_atom_site_label_D
_geom_hbond_atom_site_label_H
_geom_hbond_atom_site_label_A
_geom_hbond_site_symmetry_A
_geom_hbond_distance_DH
_geom_hbond_distance_HA
_geom_hbond_distance_DA
_geom_hbond_angle_DHA
N1 H1A Br1 1_444 0.86 2.79 3.647(13) 175.4
N2 H2A Br3 . 0.86 2.57 3.433(10) 178.7
C2 H2B Br3 . 0.93 2.79 3.685(11) 162.2
C10 H10A Br4 1_566 0.93 2.86 3.776(13) 167.7

loop_
_geom_torsion_atom_site_label_1
_geom_torsion_atom_site_label_2
_geom_torsion_atom_site_label_3
_geom_torsion_atom_site_label_4
_geom_torsion
C9 N2 C13 C12 -3.1(18)
C9 N2 C13 C16 -179.7(13)
C13 N2 C9 C10 0.6(19)
C13 N2 C9 C14 178.8(13)
C11 C10 C9 N2 1(2)
C11 C10 C9 C14 -177.0(14)
N2 C13 C12 C11 3.9(18)
C16 C13 C12 C11 -179.7(13)
C9 C10 C11 C12 -0.1(19)
C9 C10 C11 C15 -178.8(13)
C13 C12 C11 C10 -2.4(17)
C13 C12 C11 C15 176.3(12)
C1 N1 C5 C4 2.9(19)
C1 N1 C5 C8 -178.3(13)
C3 C4 C5 N1 -0.8(17)
C3 C4 C5 C8 -179.6(12)
C1 C2 C3 C4 1.3(19)
C1 C2 C3 C7 179.9(13)
C5 C4 C3 C2 -1.3(17)
C5 C4 C3 C7 -179.8(12)
C3 C2 C1 N1 1(2)
C3 C2 C1 C6 -180.0(15)
C5 N1 C1 C2 -3(2)
C5 N1 C1 C6 177.8(15)
